data_1547199
loop_
_publ_author_name
'Roy, Biswajit'
'Halder, Sudipta'
'Guha, Abhishek'
'Bandyopadhyay, Subhajit'

_publ_section_title
;
 Highly Selective Sub-ppm Naked-Eye Detection of Hydrazine with
 Conjugated-1,3-Diketo Probes: Imaging Hydrazine in Drosophila Larvae.
;
_journal_issue 19
_journal_name_full 'Analytical chemistry'
_journal_page_first 10625
_journal_page_last 10636
_journal_paper_doi 10.1021/acs.analchem.7b03503
_journal_volume 89
_journal_year 2017
_chemical_formula_moiety 'C22 H16 O2'
_chemical_formula_sum 'C22 H16 O2'
_chemical_formula_weight 312.35
_space_group_crystal_system monoclinic
_space_group_IT_number 14
_space_group_name_Hall '-P 2yn'
_space_group_name_H-M_alt 'P 1 21/n 1'
_symmetry_space_group_name_Hall '-P 2yn'
_symmetry_space_group_name_H-M 'P 1 21/n 1'
_atom_sites_solution_hydrogens geom
_atom_sites_solution_primary direct
_audit_creation_date 2017-04-09
_audit_creation_method
;
Olex2 1.2
(compiled 2017.03.02 svn.r3394 for OlexSys, GUI svn.r5324)
;
_cell_angle_alpha 90
_cell_angle_beta 100.715(8)
_cell_angle_gamma 90
_cell_formula_units_Z 4
_cell_length_a 14.1242(11)
_cell_length_b 7.7930(5)
_cell_length_c 14.2055(10)
_cell_measurement_reflns_used 2464
_cell_measurement_temperature 99.99(10)
_cell_measurement_theta_max 27.8690
_cell_measurement_theta_min 2.9210
_cell_volume 1536.34(19)
_computing_cell_refinement
;
CrysAlisPro, Agilent Technologies,
Version 1.171.37.33c (release 11-04-2014 CrysAlis171 .NET)
(compiled Apr 11 2014,15:12:41)
;
_computing_data_collection
;
CrysAlisPro, Agilent Technologies,
Version 1.171.37.33c (release 11-04-2014 CrysAlis171 .NET)
(compiled Apr 11 2014,15:12:41)
;
_computing_data_reduction
;
CrysAlisPro, Agilent Technologies,
Version 1.171.37.33c (release 11-04-2014 CrysAlis171 .NET)
(compiled Apr 11 2014,15:12:41)
;
_computing_molecular_graphics 'Olex2 (Dolomanov et al., 2009)'
_computing_publication_material 'Olex2 (Dolomanov et al., 2009)'
_computing_structure_refinement 'ShelXL (Sheldrick, 2015)'
_computing_structure_solution 'ShelXS (Sheldrick, 2008)'
_diffrn_ambient_environment N~2~
_diffrn_ambient_temperature 99.99(10)
_diffrn_detector 'CCD plate'
_diffrn_detector_area_resol_mean 7.9580
_diffrn_detector_type Eos
_diffrn_measured_fraction_theta_full 0.994
_diffrn_measured_fraction_theta_max 0.994
_diffrn_measurement_details
;
#__ type_ start__ end____ width___ exp.time_
  1 omega   85.00  118.00   1.0000   40.0000
omega____ theta____ kappa____ phi______ frames
    -       27.8622    0.0000   90.0000 33

#__ type_ start__ end____ width___ exp.time_
  2 omega   55.00  104.00   1.0000   40.0000
omega____ theta____ kappa____ phi______ frames
    -       27.8622  178.0000   60.0000 49

#__ type_ start__ end____ width___ exp.time_
  3 omega  -14.00   68.00   1.0000   40.0000
omega____ theta____ kappa____ phi______ frames
    -       27.8622  -77.0000 -150.0000 82

#__ type_ start__ end____ width___ exp.time_
  4 omega  -63.00   28.00   1.0000   40.0000
omega____ theta____ kappa____ phi______ frames
    -       27.8622    0.0000   90.0000 91
;
_diffrn_measurement_device 'four-circle diffractometer'
_diffrn_measurement_device_type 'SuperNova, Dual, Cu at zero, Eos'
_diffrn_measurement_method '\w scans'
_diffrn_orient_matrix_UB_11 -0.0457437000
_diffrn_orient_matrix_UB_12 0.0092091000
_diffrn_orient_matrix_UB_13 -0.0301911000
_diffrn_orient_matrix_UB_21 0.0018966000
_diffrn_orient_matrix_UB_22 0.0899252000
_diffrn_orient_matrix_UB_23 0.0080525000
_diffrn_orient_matrix_UB_31 0.0226559000
_diffrn_orient_matrix_UB_32 0.0110118000
_diffrn_orient_matrix_UB_33 -0.0401020000
_diffrn_radiation_monochromator mirror
_diffrn_radiation_probe x-ray
_diffrn_radiation_type MoK\a
_diffrn_radiation_wavelength 0.71073
_diffrn_reflns_av_R_equivalents 0.0287
_diffrn_reflns_av_unetI/netI 0.0426
_diffrn_reflns_Laue_measured_fraction_full 0.994
_diffrn_reflns_Laue_measured_fraction_max 0.994
_diffrn_reflns_limit_h_max 16
_diffrn_reflns_limit_h_min -7
_diffrn_reflns_limit_k_max 9
_diffrn_reflns_limit_k_min -9
_diffrn_reflns_limit_l_max 13
_diffrn_reflns_limit_l_min -16
_diffrn_reflns_number 4717
_diffrn_reflns_point_group_measured_fraction_full 0.994
_diffrn_reflns_point_group_measured_fraction_max 0.994
_diffrn_reflns_theta_full 25.212
_diffrn_reflns_theta_max 24.911
_diffrn_reflns_theta_min 1.867
_diffrn_source 'SuperNova (Mo) X-ray Source'
_exptl_absorpt_coefficient_mu 0.085
_exptl_absorpt_correction_T_max 1.00000
_exptl_absorpt_correction_T_min 0.45434
_exptl_absorpt_correction_type multi-scan
_exptl_absorpt_process_details
;
CrysAlisPro, Agilent Technologies,
Version 1.171.37.33c (release 11-04-2014 CrysAlis171 .NET)
(compiled Apr 11 2014,15:12:41)
Empirical absorption correction using spherical harmonics,
 implemented in SCALE3 ABSPACK scaling algorithm.
;
_exptl_crystal_colour 'clear brownish yellow'
_exptl_crystal_colour_lustre clear
_exptl_crystal_colour_modifier brownish
_exptl_crystal_colour_primary yellow
_exptl_crystal_density_diffrn 1.350
_exptl_crystal_density_method 'not measured'
_exptl_crystal_description block
_exptl_crystal_F_000 656
_exptl_crystal_size_max 0.2589
_exptl_crystal_size_mid 0.2148
_exptl_crystal_size_min 0.1859
_refine_diff_density_max 0.216
_refine_diff_density_min -0.206
_refine_diff_density_rms 0.056
_refine_ls_extinction_method none
_refine_ls_goodness_of_fit_ref 1.081
_refine_ls_hydrogen_treatment constr
_refine_ls_matrix_type full
_refine_ls_number_parameters 219
_refine_ls_number_reflns 2603
_refine_ls_number_restraints 0
_refine_ls_restrained_S_all 1.081
_refine_ls_R_factor_all 0.0580
_refine_ls_R_factor_gt 0.0482
_refine_ls_shift/su_max 0.000
_refine_ls_shift/su_mean 0.000
_refine_ls_structure_factor_coef Fsqd
_refine_ls_weighting_details 'w=1/[\s^2^(Fo^2^)+(0.0587P)^2^+0.2534P] where P=(Fo^2^+2Fc^2^)/3'
_refine_ls_weighting_scheme calc
_refine_ls_wR_factor_gt 0.1178
_refine_ls_wR_factor_ref 0.1258
_reflns_Friedel_coverage 0.000
_reflns_number_gt 2145
_reflns_number_total 2603
_reflns_threshold_expression 'I > 2\s(I)'
_cod_data_source_file ac7b03503_si_002.cif
_cod_data_source_block br-83
_cod_depositor_comments 'Adding full bibliography for 1547198--1547200.cif.'
_cod_original_cell_volume 1536.3(2)
_cod_database_code 1547199
_shelx_shelxl_version_number 2014/7
_chemical_oxdiff_formula 'C22 H16 O2'
_shelx_space_group_comment
;
The symmetry employed for this shelxl refinement is uniquely defined
by the following loop, which should always be used as a source of
symmetry information in preference to the above space-group names.
They are only intended as comments.
;
_reflns_odcompleteness_completeness 99.91
_reflns_odcompleteness_iscentric 1
_reflns_odcompleteness_theta 26.32
_olex2_refinement_description
;
1. Fixed Uiso
 At 1.2 times of:
  All C(H) groups
 At 1.5 times of:
  All C(H,H,H) groups
2.a Aromatic/amide H refined with riding coordinates:
 C4(H4), C15(H15), C16(H16), C17(H17), C11(H11), C3(H3), C7(H7), C10(H10),
 C6(H6), C9(H9)
2.b Idealised Me refined as rotating group:
 C23(H23A,H23B,H23C), C24(H24A,H24B,H24C)
;
_olex2_date_sample_data_collection 2015-04-20
_olex2_submission_special_instructions 'No special instructions were received'

loop_
_space_group_symop_operation_xyz
'x, y, z'
'-x+1/2, y+1/2, -z+1/2'
'-x, -y, -z'
'x-1/2, -y-1/2, z-1/2'

loop_
_atom_site_label
_atom_site_type_symbol
_atom_site_fract_x
_atom_site_fract_y
_atom_site_fract_z
_atom_site_U_iso_or_equiv
_atom_site_adp_type
_atom_site_occupancy
_atom_site_site_symmetry_order
_atom_site_calc_flag
_atom_site_refinement_flags_posn
C5 C 0.50190(13) 0.2250(2) 0.02140(12) 0.0194(4) Uani 1 1 d .
C13 C 0.38150(12) 0.3585(2) -0.10445(12) 0.0177(4) Uani 1 1 d .
C1 C 0.55458(12) 0.3729(2) -0.11349(12) 0.0166(4) Uani 1 1 d .
C8 C 0.30713(13) 0.3063(2) -0.05593(13) 0.0212(4) Uani 1 1 d .
C4 C 0.59807(13) 0.1886(2) 0.05891(13) 0.0205(4) Uani 1 1 d .
H4 H 0.6138 0.1270 0.1174 0.025 Uiso 1 1 calc R
C15 C 0.52737(12) 0.4692(2) -0.20117(12) 0.0182(4) Uani 1 1 d .
H15 H 0.5759 0.5057 -0.2349 0.022 Uiso 1 1 calc R
C16 C 0.43452(12) 0.5085(2) -0.23623(12) 0.0196(4) Uani 1 1 d .
H16 H 0.4198 0.5736 -0.2936 0.023 Uiso 1 1 calc R
C17 C 0.73008(12) 0.3983(2) -0.11681(12) 0.0183(4) Uani 1 1 d .
H17 H 0.7151 0.4975 -0.1556 0.022 Uiso 1 1 calc R
C11 C 0.26150(13) 0.4989(3) -0.22515(13) 0.0244(5) Uani 1 1 d .
H11 H 0.2453 0.5643 -0.2823 0.029 Uiso 1 1 calc R
O22 O 0.83784(9) 0.03730(18) -0.09788(10) 0.0306(4) Uani 1 1 d .
C3 C 0.67057(13) 0.2401(2) 0.01295(12) 0.0201(4) Uani 1 1 d .
H3 H 0.7353 0.2121 0.0401 0.024 Uiso 1 1 calc R
C7 C 0.33253(14) 0.2110(2) 0.03162(13) 0.0232(4) Uani 1 1 d .
H7 H 0.2833 0.1736 0.0642 0.028 Uiso 1 1 calc R
C10 C 0.18950(13) 0.4470(3) -0.17743(13) 0.0271(5) Uani 1 1 d .
H10 H 0.1244 0.4772 -0.2019 0.033 Uiso 1 1 calc R
C6 C 0.42536(13) 0.1739(2) 0.06829(13) 0.0226(5) Uani 1 1 d .
H6 H 0.4402 0.1122 0.1269 0.027 Uiso 1 1 calc R
C9 C 0.21188(13) 0.3511(2) -0.09401(13) 0.0245(5) Uani 1 1 d .
H9 H 0.1617 0.3154 -0.0622 0.029 Uiso 1 1 calc R
C19 C 0.89170(12) 0.4281(2) -0.15763(12) 0.0220(4) Uani 1 1 d .
C21 C 0.86038(12) 0.1759(2) -0.06147(13) 0.0217(4) Uani 1 1 d .
O20 O 0.97079(9) 0.36148(18) -0.15568(10) 0.0327(4) Uani 1 1 d .
C18 C 0.82077(12) 0.3389(2) -0.11045(12) 0.0180(4) Uani 1 1 d .
C2 C 0.65149(12) 0.3331(2) -0.07311(12) 0.0167(4) Uani 1 1 d .
C23 C 0.93117(14) 0.1944(3) 0.03135(13) 0.0343(5) Uani 1 1 d .
H23A H 0.9418 0.0823 0.0627 0.051 Uiso 1 1 calc GR
H23B H 0.9054 0.2745 0.0734 0.051 Uiso 1 1 calc GR
H23C H 0.9924 0.2386 0.0183 0.051 Uiso 1 1 calc GR
C24 C 0.86704(13) 0.5960(3) -0.20749(14) 0.0276(5) Uani 1 1 d .
H24A H 0.9230 0.6388 -0.2321 0.041 Uiso 1 1 calc GR
H24B H 0.8491 0.6793 -0.1621 0.041 Uiso 1 1 calc GR
H24C H 0.8129 0.5799 -0.2609 0.041 Uiso 1 1 calc GR
C14 C 0.47964(12) 0.3178(2) -0.06646(12) 0.0172(4) Uani 1 1 d .
C12 C 0.35786(12) 0.4563(2) -0.19045(12) 0.0198(4) Uani 1 1 d .

loop_
_atom_site_aniso_label
_atom_site_aniso_U_11
_atom_site_aniso_U_22
_atom_site_aniso_U_33
_atom_site_aniso_U_23
_atom_site_aniso_U_13
_atom_site_aniso_U_12
C5 0.0203(10) 0.0173(10) 0.0203(9) -0.0057(8) 0.0029(8) -0.0020(8)
C13 0.0128(9) 0.0206(10) 0.0188(9) -0.0096(8) 0.0005(7) -0.0033(7)
C1 0.0136(9) 0.0182(9) 0.0172(9) -0.0069(7) 0.0007(7) -0.0022(7)
C8 0.0167(10) 0.0232(10) 0.0239(10) -0.0114(8) 0.0042(8) -0.0058(8)
C4 0.0225(10) 0.0215(10) 0.0169(9) -0.0002(7) 0.0021(8) 0.0011(8)
C15 0.0145(9) 0.0228(10) 0.0171(9) -0.0045(7) 0.0025(7) -0.0010(8)
C16 0.0174(10) 0.0252(10) 0.0149(9) -0.0025(8) -0.0005(7) -0.0005(8)
C17 0.0150(9) 0.0228(10) 0.0154(9) -0.0026(8) -0.0016(7) -0.0020(8)
C11 0.0161(10) 0.0328(11) 0.0214(10) -0.0066(8) -0.0040(8) -0.0010(8)
O22 0.0216(8) 0.0276(8) 0.0438(9) 0.0011(7) 0.0091(6) 0.0018(6)
C3 0.0154(9) 0.0227(10) 0.0208(9) -0.0028(8) -0.0005(7) 0.0019(8)
C7 0.0245(11) 0.0206(10) 0.0269(10) -0.0078(8) 0.0108(8) -0.0082(8)
C10 0.0114(9) 0.0395(12) 0.0283(11) -0.0094(9) -0.0020(8) -0.0019(8)
C6 0.0275(11) 0.0198(10) 0.0221(10) -0.0028(8) 0.0086(8) -0.0031(8)
C9 0.0135(9) 0.0310(11) 0.0298(11) -0.0122(9) 0.0061(8) -0.0073(8)
C19 0.0134(9) 0.0320(11) 0.0192(9) -0.0005(8) -0.0010(7) -0.0012(8)
C21 0.0120(9) 0.0301(11) 0.0242(10) 0.0024(8) 0.0059(8) 0.0028(8)
O20 0.0135(7) 0.0455(9) 0.0393(8) 0.0090(7) 0.0056(6) 0.0033(6)
C18 0.0128(9) 0.0247(10) 0.0147(9) -0.0024(8) -0.0023(7) -0.0016(8)
C2 0.0144(9) 0.0176(9) 0.0176(9) -0.0042(7) 0.0015(7) -0.0007(7)
C23 0.0214(11) 0.0519(14) 0.0268(11) 0.0108(10) -0.0026(9) 0.0102(10)
C24 0.0191(10) 0.0354(12) 0.0281(10) 0.0081(9) 0.0041(8) -0.0029(9)
C14 0.0156(9) 0.0182(10) 0.0169(9) -0.0075(7) 0.0010(7) -0.0020(7)
C12 0.0152(9) 0.0229(10) 0.0193(9) -0.0064(8) -0.0019(7) -0.0025(8)

loop_
_atom_type_symbol
_atom_type_description
_atom_type_scat_dispersion_real
_atom_type_scat_dispersion_imag
_atom_type_scat_source
C C 0.0033 0.0016 'International Tables Vol C Tables 4.2.6.8 and 6.1.1.4'
H H 0.0000 0.0000 'International Tables Vol C Tables 4.2.6.8 and 6.1.1.4'
O O 0.0106 0.0060 'International Tables Vol C Tables 4.2.6.8 and 6.1.1.4'

loop_
_geom_angle_atom_site_label_1
_geom_angle_atom_site_label_2
_geom_angle_atom_site_label_3
_geom_angle
C4 C5 C6 122.27(17)
C4 C5 C14 118.59(16)
C14 C5 C6 119.13(16)
C8 C13 C14 120.48(17)
C8 C13 C12 119.54(16)
C12 C13 C14 119.96(16)
C2 C1 C15 123.04(16)
C2 C1 C14 119.50(16)
C14 C1 C15 117.46(15)
C13 C8 C7 118.75(16)
C9 C8 C13 119.10(17)
C9 C8 C7 122.15(17)
C3 C4 C5 121.27(17)
C16 C15 C1 121.42(17)
C15 C16 C12 122.45(17)
C18 C17 C2 129.76(17)
C10 C11 C12 120.93(18)
C4 C3 C2 121.73(16)
C6 C7 C8 120.91(17)
C11 C10 C9 120.30(17)
C7 C6 C5 121.74(17)
C10 C9 C8 121.03(18)
O20 C19 C18 118.80(17)
O20 C19 C24 120.70(17)
C18 C19 C24 120.50(16)
O22 C21 C18 120.55(16)
O22 C21 C23 122.47(18)
C18 C21 C23 116.94(17)
C17 C18 C19 121.55(17)
C17 C18 C21 125.96(16)
C19 C18 C21 112.41(15)
C1 C2 C17 120.36(16)
C3 C2 C1 118.70(16)
C3 C2 C17 120.80(15)
C5 C14 C13 118.98(16)
C1 C14 C5 120.20(15)
C1 C14 C13 120.79(16)
C16 C12 C13 117.90(16)
C11 C12 C13 119.10(17)
C11 C12 C16 122.98(17)

loop_
_geom_bond_atom_site_label_1
_geom_bond_atom_site_label_2
_geom_bond_distance
C5 C4 1.393(2)
C5 C6 1.428(3)
C5 C14 1.426(2)
C13 C8 1.419(3)
C13 C14 1.427(2)
C13 C12 1.425(3)
C1 C15 1.444(2)
C1 C2 1.417(2)
C1 C14 1.419(2)
C8 C7 1.435(3)
C8 C9 1.398(2)
C4 C3 1.373(3)
C15 C16 1.349(2)
C16 C12 1.422(2)
C17 C18 1.349(2)
C17 C2 1.460(2)
C11 C10 1.383(3)
C11 C12 1.399(2)
O22 C21 1.214(2)
C3 C2 1.403(2)
C7 C6 1.349(3)
C10 C9 1.387(3)
C19 O20 1.227(2)
C19 C18 1.478(3)
C19 C24 1.498(3)
C21 C18 1.505(2)
C21 C23 1.506(3)
